data_7133644
loop_
_publ_author_name
'Gearing, Hayden B.'
'S&#xf6;hnel, Tilo'
'Young, Paul'
'Lisboa, Lynn'
'Wright, L. James'
'Crowley, James D.'
'Hartinger, Christian G.'

_publ_section_title
;
 Modulating the guest binding ability within mixed-coordination geometry
 [Pd(&#x3bc;-L)<sub>4</sub>RuCl<sub>2</sub>]<sup>2+</sup> and
 [Pd(&#x3bc;-L)<sub>4</sub>Pt]<sup>4+</sup> cage architectures.
;
_journal_issue 78
_journal_name_full 'Chemical communications (Cambridge, England)'
_journal_page_first 10950
_journal_page_last 10953
_journal_paper_doi 10.1039/d4cc03613a
_journal_volume 60
_journal_year 2024
_chemical_formula_moiety 'C72 H56 Cl2 N16 O4 Pd Ru, 4(C4 H7 O2), 4(C3 H7 N O), 4[BF4]'
_chemical_formula_sum 'C100 H112 B4 Cl2 F16 N20 O16 Pd Ru'
_chemical_formula_weight 2475.786
_space_group_crystal_system tetragonal
_space_group_IT_number 130
_space_group_name_Hall '-P 4a 2ac'
_space_group_name_H-M_alt 'P 4/n c c :2'
_symmetry_Int_Tables_number 130
_audit_creation_date 2024-06-30
_audit_creation_method
;
Olex2 1.5
(compiled 2024.01.12 svn.r2f8d729c for OlexSys, GUI svn.r6928)
;
_audit_update_record
;
2024-07-01 deposited with the CCDC.	2024-08-30 downloaded from the CCDC.
;
_cell_angle_alpha 90
_cell_angle_beta 90
_cell_angle_gamma 90
_cell_formula_units_Z 4
_cell_length_a 18.90303(5)
_cell_length_b 18.90303(5)
_cell_length_c 32.38790(13)
_cell_measurement_reflns_used 177767
_cell_measurement_temperature 100.00(10)
_cell_measurement_theta_max 72.1830
_cell_measurement_theta_min 2.7350
_cell_volume 11572.99(6)
_computing_cell_refinement 'CrysAlisPro 1.171.43.98a (Rigaku OD, 2023)'
_computing_data_collection 'CrysAlisPro 1.171.43.98a (Rigaku OD, 2023)'
_computing_data_reduction 'CrysAlisPro 1.171.43.98a (Rigaku OD, 2023)'
_computing_molecular_graphics 'Olex2 1.5 (Dolomanov et al., 2009)'
_computing_publication_material 'Olex2 1.5 (Dolomanov et al., 2009)'
_computing_structure_refinement 'olex2.refine 1.5 (Bourhis et al., 2015)'
_diffrn_ambient_environment N~2~
_diffrn_ambient_temperature 100.00(10)
_diffrn_detector 'Hybrid Pixel Array Detector'
_diffrn_detector_area_resol_mean 5.8140
_diffrn_detector_type 'Pilatus 200K'
_diffrn_measured_fraction_theta_full 0.9990
_diffrn_measured_fraction_theta_max 0.9990
_diffrn_measurement_details
;
List of Runs (angles in degrees, time in seconds):

  # Type    Start    End  Width  t~exp~   \w     \q     \k     \f   Frames
#--------------------------------------------------------------------------
  1  \w    -75.00  28.00   0.50    0.45    --  -47.23  81.00 109.00  206
  2  \w      0.00  58.00   0.50    0.45    --   47.23 -81.00 -12.00  116
  3  \w    -69.00 -29.00   0.50    1.79    --  -90.25  81.00 109.00   80
  4  \w   -136.00-102.00   0.50    1.79    --  -90.25 -81.00 -12.00   68
  5  \w    149.00 174.00   0.50    1.79    --   97.33  81.00 109.00   50
  6  \w    101.00 129.00   0.50    1.79    --   97.33  81.00 109.00   56
  7  \w    -61.00 -28.00   0.50    0.45    --   10.00 157.00  14.54   66
  8  \w    -53.00 -25.00   0.50    0.45    --   14.00 151.00 -78.89   56
  9  \w    -64.00 -32.00   0.50    0.45    --   14.00 165.00 165.30   64
 10  \w    -15.00  18.00   0.50    0.45    --   22.00 101.00-108.42   66
 11  \w      2.00  29.00   0.50    0.45    --   34.00  96.00 170.82   54
 12  \w      2.00  27.00   0.50    0.45    --   38.00  98.00  71.16   50
 13  \w     14.00  41.00   0.50    0.45    --   46.00  91.00 118.86   54
 14  \w   -101.00 -23.00   0.50    0.45    --  -47.23 -19.00-150.00  156
 15  \w     41.00 130.00   0.50    0.45    --   47.23  19.00  90.00  178
 16  \w     17.00  42.00   0.50    0.45    --   50.00  90.00-167.77   50
 17  \w     17.00  42.00   0.50    0.45    --   50.00  90.00 -83.61   50
 18  \w     17.00  42.00   0.50    0.45    --   50.00  90.00  33.19   50
 19  \w     16.00  41.00   0.50    0.45    --   50.00  92.00  98.44   50
 20  \w     17.00  42.00   0.50    0.45    --   50.00  90.00 -50.70   50
 21  \w     31.00  86.00   0.50    0.45    --   58.00  77.00  34.19  110
 22  \w     31.00  59.00   0.50    0.45    --   58.00  77.00 -15.82   56
 23  \w     71.00  98.00   0.50    0.45    --   58.00  77.00 -15.82   54
 24  \w     91.00 117.00   0.50    0.45    --   58.00  77.00 176.84   52
 25  \w     35.00 101.00   0.50    0.45    --   58.00  76.00 -68.57  132
 26  \w     31.00  67.00   0.50    0.45    --   58.00  77.00 176.84   72
 27  \w     84.00 132.00   0.50    0.45    --   58.00  76.00 128.22   96
 28  \w     32.00  57.00   0.50    0.45    --   58.00  76.00 128.22   50
 29  \w     35.00  61.00   0.50    0.45    --   62.00  77.00-105.78   52
 30  \w     36.00  77.00   0.50    0.45    --   62.00  76.00-166.09   82
 31  \w   -140.00-114.00   0.50    0.45    --  -66.00 -74.00  49.68   52
 32  \w    -67.00 -41.00   0.50    0.45    --  -66.00 -74.00  49.68   52
 33  \w    -69.00 -41.00   0.50    0.45    --  -66.00 -74.00 -45.67   56
 34  \w     41.00  67.00   0.50    0.45    --   66.00  75.00 127.61   52
 35  \w     41.00  78.00   0.50    0.45    --   66.00  75.00  61.88   74
 36  \w    119.00 145.00   0.50    0.45    --   70.00  77.00-155.44   52
 37  \w    -71.00 -43.00   0.50    0.45    --  -70.00 -76.00 -85.50   56
 38  \w    -71.00 -45.00   0.50    0.45    --  -70.00 -73.00 -62.55   52
 39  \w     43.00  70.00   0.50    0.45    --   70.00  77.00-155.44   54
 40  \w    -79.00 -48.00   0.50    1.79    --  -74.00 -76.00  14.10   62
 41  \w     47.00  76.00   0.50    1.79    --   74.00  77.00  13.79   58
 42  \w    -73.00 -47.00   0.50    1.79    --  -74.00 -77.00  86.19   52
 43  \w    -87.00 -51.00   0.50    1.79    --  -78.00 -77.00-125.12   72
 44  \w    -78.00 -53.00   0.50    1.79    --  -78.00 -72.00-117.86   50
 45  \w   -144.00-119.00   0.50    1.79    --  -78.00 -72.00-117.86   50
 46  \w    -77.00 -52.00   0.50    1.79    --  -78.00 -75.00 -94.70   50
 47  \w    -76.00 -51.00   0.50    1.79    --  -78.00 -76.00  54.59   50
 48  \w    -77.00 -51.00   0.50    1.79    --  -78.00 -76.00 143.34   52
 49  \w    -85.00 -51.00   0.50    1.79    --  -78.00 -76.00 158.57   68
 50  \w   -139.00-113.00   0.50    1.79    --  -78.00 -75.00 -94.70   52
 51  \w    -87.00 -56.00   0.50    1.79    --  -82.00 -75.00 130.41   62
 52  \w   -153.00-105.00   0.50    1.79    --  -86.00 -77.00-145.50   96
 53  \w    -84.00 -59.00   0.50    1.79    --  -86.00 -77.00-145.50   50
 54  \w    -88.00 -59.00   0.50    1.79    --  -86.00 -77.00 -14.23   58
 55  \w   -166.00 -63.00   0.50    1.79    --  -90.25 -77.00  53.26  206
 56  \w   -131.00 -63.00   0.50    1.79    --  -90.25 -77.00   7.92  136
 57  \w   -165.00 -64.00   0.50    1.79    --  -90.25 -74.00 -52.88  202
 58  \w    -92.00 -63.00   0.50    1.79    --  -90.25 -77.00  90.00   58
 59  \w   -164.00 -63.00   0.50    1.79    --  -90.25 -77.00 -60.00  202
 60  \w   -156.00-104.00   0.50    1.79    --  -90.25 -77.00  90.00  104
 61  \w    -89.00 -63.00   0.50    1.79    --  -90.25 -77.00  30.00   52
 62  \w   -146.00-106.00   0.50    1.79    --  -90.25 -77.00  30.00   80
 63  \w   -103.00 -64.00   0.50    1.79    --  -90.25 -76.00 165.15   78
 64  \w   -166.00-110.00   0.50    1.79    --  -90.25 -76.00 165.15  112
 65  \w   -158.00 -66.00   0.50    1.79    --  -90.25 -71.00  97.16  184
 66  \w   -146.00 -64.00   0.50    1.79    --  -90.25 -77.00-150.00  164
 67  \w   -128.00 -64.00   0.50    1.79    --  -90.25 -76.00-115.75  128
 68  \w   -163.00 -63.00   0.50    1.79    --  -90.25 -77.00-131.22  200
 69  \w   -144.00 -71.00   0.50    1.79    --  -90.25 -70.00  12.57  146
 70  \w    -89.00 -64.00   0.50    1.79    --  -90.25 -76.00-173.88   50
 71  \w   -153.00 -66.00   0.50    1.79    --  -90.25 -73.00 -25.50  174
 72  \w   -130.00-104.00   0.50    1.79    --  -90.25 -76.00-173.88   52
 73  \w   -166.00-141.00   0.50    1.79    --  -90.25 -76.00-115.75   50
 74  \w   -158.00 -64.00   0.50    1.79    --  -90.25 -76.00 117.44  188
 75  \w    -89.00 -64.00   0.50    1.79    --  -90.25 -74.00  37.11   50
 76  \w    -82.00 -36.00   0.50    1.79    --  -90.25 111.00  90.00   92
 77  \w    -98.00 -65.00   0.50    1.79    --  -90.25 -73.00 148.75   66
 78  \w   -165.00-102.00   0.50    1.79    --  -90.25 -74.00  37.11  126
 79  \w   -138.00 -64.00   0.50    1.79    --  -90.25 -76.00-101.58  148
 80  \w   -156.00-125.00   0.50    1.79    --  -90.25 -73.00 148.75   62
 81  \w    -96.00 -63.00   0.50    1.79    --  -90.25 -77.00 -30.00   66
 82  \w   -154.00 -64.00   0.50    1.79    --  -90.25 -77.00-180.00  180
 83  \w   -157.00-125.00   0.50    1.79    --  -90.25 -77.00 -30.00   64
 84  \w    -89.00 -64.00   0.50    1.79    --  -90.25 -76.00 -78.65   50
 85  \w   -117.00 -91.00   0.50    1.79    --  -90.25 -76.00 -78.65   52
 86  \w    -99.00 -64.00   0.50    1.79    --  -90.25 -75.00  63.39   70
 87  \w   -100.00 -64.00   0.50    1.79    --  -90.25 -74.00 126.97   72
 88  \w   -165.00-117.00   0.50    1.79    --  -90.25 -74.00 126.97   96
 89  \w   -156.00 -64.00   0.50    1.79    --  -90.25 -77.00 -90.00  184
 90  \w   -149.00-104.00   0.50    1.79    --  -90.25 -75.00  63.39   90
 91  \w     51.00 103.00   0.50    1.79    --   97.33-111.00  60.00  104
 92  \w     26.00  62.00   0.50    1.79    --   97.33-111.00 -30.00   72
 93  \w     43.00 100.00   0.50    1.79    --   97.33-111.00   0.00  114
 94  \w     34.00 108.00   0.50    1.79    --   97.33-111.00  90.00  148
 95  \w     21.00  47.00   0.50    1.79    --   97.33 -45.00  30.00   52
 96  \w     32.00 109.00   0.50    1.79    --   97.33-111.00-120.00  154
 97  \w     18.00  96.00   0.50    1.79    --   97.33 -95.00-180.00  156
 98  \w     34.00  98.00   0.50    1.79    --   97.33 -95.00-120.00  128
 99  \w     82.00 109.00   0.50    1.79    --   97.33-111.00 -60.00   54
100  \w     54.00  80.00   0.50    1.79    --   97.33-111.00 -60.00   52
101  \w     54.00 103.00   0.50    1.79    --   97.33-111.00 120.00   98
102  \w    107.00 133.00   0.50    1.79    --   97.33 178.00 120.00   52
103  \w     62.00  87.00   0.50    1.79    --   97.33 178.00 120.00   50
104  \w     29.00 107.00   0.50    1.79    --   97.33-111.00-180.00  156
105  \w     42.00 100.00   0.50    1.79    --   97.33 -77.00-120.00  116
106  \w     67.00 109.00   0.50    1.79    --   97.33-111.00 -30.00   84
107  \w     87.00 112.00   0.50    1.79    --   97.33 -81.00 -12.00   50
108  \w     49.00  78.00   0.50    1.79    --   97.33 -81.00 -12.00   58
;
_diffrn_measurement_device 'four-circle diffractometer'
_diffrn_measurement_device_type 'XtaLAB Synergy, Dualflex, Pilatus 200K'
_diffrn_measurement_method '\w scans'
_diffrn_orient_matrix_type 'CrysAlisPro convention (1999,Acta A55,543-557)'
_diffrn_orient_matrix_UB_11 -0.0339247000
_diffrn_orient_matrix_UB_12 0.0574852000
_diffrn_orient_matrix_UB_13 0.0272851000
_diffrn_orient_matrix_UB_21 0.0620834000
_diffrn_orient_matrix_UB_22 -0.0060812000
_diffrn_orient_matrix_UB_23 0.0306571000
_diffrn_orient_matrix_UB_31 0.0404888000
_diffrn_orient_matrix_UB_32 0.0574172000
_diffrn_orient_matrix_UB_33 -0.0240533000
_diffrn_radiation_monochromator mirror
_diffrn_radiation_probe x-ray
_diffrn_radiation_type 'Cu K\a'
_diffrn_radiation_wavelength 1.54184
_diffrn_reflns_av_R_equivalents 0.0330
_diffrn_reflns_av_unetI/netI 0.0065
_diffrn_reflns_Laue_measured_fraction_full 0.9990
_diffrn_reflns_Laue_measured_fraction_max 0.9990
_diffrn_reflns_limit_h_max 22
_diffrn_reflns_limit_h_min -23
_diffrn_reflns_limit_k_max 23
_diffrn_reflns_limit_k_min -22
_diffrn_reflns_limit_l_max 39
_diffrn_reflns_limit_l_min -39
_diffrn_reflns_number 349032
_diffrn_reflns_point_group_measured_fraction_full 0.9990
_diffrn_reflns_point_group_measured_fraction_max 0.9990
_diffrn_reflns_theta_full 67.6840
_diffrn_reflns_theta_max 67.72
_diffrn_reflns_theta_min 4.29
_diffrn_source 'micro-focus sealed X-ray tube'
_diffrn_source_type 'PhotonJet (Cu) X-ray Source'
_exptl_absorpt_coefficient_mu 3.550
_exptl_absorpt_correction_T_max 1.00000
_exptl_absorpt_correction_T_min 0.68004
_exptl_absorpt_correction_type multi-scan
_exptl_absorpt_process_details
;
CrysAlisPro 1.171.43.98a (Rigaku Oxford Diffraction, 2023)
Empirical absorption correction using spherical harmonics,
implemented in SCALE3 ABSPACK scaling algorithm.
;
_exptl_crystal_density_diffrn 1.421
_exptl_crystal_description irregular
_exptl_crystal_F_000 5095.860
_exptl_crystal_size_max 0.18
_exptl_crystal_size_mid 0.18
_exptl_crystal_size_min 0.18
_refine_diff_density_max 0.7312
_refine_diff_density_min -0.7206
_refine_diff_density_rms 0.0878
_refine_ls_d_res_high 0.8331
_refine_ls_d_res_low 10.3085
_refine_ls_goodness_of_fit_ref 1.0677
_refine_ls_hydrogen_treatment constr
_refine_ls_matrix_type full
_refine_ls_number_constraints 65
_refine_ls_number_parameters 341
_refine_ls_number_reflns 5252
_refine_ls_number_restraints 40
_refine_ls_restrained_S_all 1.0634
_refine_ls_R_factor_all 0.0473
_refine_ls_R_factor_gt 0.0465
_refine_ls_shift/su_max -0.0009
_refine_ls_shift/su_mean 0.0000
_refine_ls_structure_factor_coef Fsqd
_refine_ls_weighting_details 'w=1/[\s^2^(Fo^2^)+(0.0708P)^2^+25.7787P] where P=(Fo^2^+2Fc^2^)/3'
_refine_ls_weighting_scheme calc
_refine_ls_wR_factor_gt 0.1379
_refine_ls_wR_factor_ref 0.1388
_reflns_Friedel_coverage 0.0
_reflns_limit_h_max 22
_reflns_limit_h_min 0
_reflns_limit_k_max 16
_reflns_limit_k_min 0
_reflns_limit_l_max 38
_reflns_limit_l_min 0
_reflns_number_gt 5088
_reflns_number_total 5252
_reflns_threshold_expression I>=2u(I)
_cod_data_source_file d4cc03613a2.cif
_cod_data_source_block HAGE-179
_cod_depositor_comments 'Adding full bibliography for 7133640--7133644.cif.'
_cod_original_sg_symbol_H-M 'P 4/n c c'
_cod_original_formula_sum 'C100 H112 B4 Cl2 F16 N20 O16 Pd1 Ru1'
_cod_database_code 7133644
_chemical_oxdiff_formula C72H56B2Cl2F8N18O4PdRu
_olex2_refinement_description
;
1. Fixed Uiso
 At 1.2 times of:
  All C(H) groups, {H1Ia,H1Ib,H1Ic} of C1I, {H1Da,H1Db,H1Dc} of C1D, All N(H)
  groups
 At 1.5 times of:
  {H22a,H22b,H22c} of C22, {H1Aa,H1Ab,H1Ac} of C1A, {H1Ca,H1Cb,H1Cc} of C1C,
  {H19a,H19b,H19c} of C19
2. Restrained distances
 N6-C1B \\sim N6A-C23
 with sigma of 0.02
 N6-C1C \\sim N6A-C1A
 with sigma of 0.02
 C1C-C1D \\sim C1A-C1I
 with sigma of 0.04
 N6-C1D \\sim N6A-C1I
 with sigma of 0.02
 H1Db-H1Da \\sim H1Ib-H1Ia
 with sigma of 0.04
 C1B-C1C \\sim C23-C1A
 with sigma of 0.04
 O1A-C1B \\sim O1B-C23
 with sigma of 0.02
 C1D-H1Db \\sim C1I-H1Ib
 with sigma of 0.02
 C1B-C1D \\sim C23-C1I
 with sigma of 0.04
 C1D-H1Dc \\sim C1I-H1Ic
 with sigma of 0.02
 C1D-H1Da \\sim C1I-H1Ia
 with sigma of 0.02
 H1Db-H1Dc \\sim H1Ib-H1Ic
 with sigma of 0.04
 N6-O1A \\sim N6A-O1B
 with sigma of 0.04
 N6-H1Db \\sim N6A-H1Ib
 with sigma of 0.04
 H1Dc-H1Da \\sim H1Ic-H1Ia
 with sigma of 0.04
 N6-H1Dc \\sim N6A-H1Ic
 with sigma of 0.04
 N6-H1Da \\sim N6A-H1Ia
 with sigma of 0.04
3. Uiso/Uaniso restraints and constraints
C13 \\sim C11: within 2A with sigma of 0.04 and sigma for terminal atoms of
0.08 within 2A
Uanis(C1I) = Uanis(C1D)
Uanis(N6) = Uanis(N6A)
Uanis(C1A) = Uanis(C1C)
Uanis(C1B) = Uanis(C23)
Uanis(O1B) = Uanis(O1A)
4. Others
 Sof(O1B)=Sof(N6A)=Sof(C1A)=Sof(H1Aa)=Sof(H1Ab)=Sof(H1Ac)=Sof(C1I)=Sof(H1Ia)=
 Sof(H1Ib)=Sof(H1Ic)=Sof(C23)=Sof(H23)=1-FVAR(1)
 Sof(O1A)=Sof(N6)=Sof(C1B)=Sof(H1B)=Sof(C1C)=Sof(H1Ca)=Sof(H1Cb)=Sof(H1Cc)=
 Sof(C1D)=Sof(H1Da)=Sof(H1Db)=Sof(H1Dc)=FVAR(1)
5.a Free rotating group:
 C13(C1)
5.b Aromatic/amide H refined with riding coordinates:
 N3(H3), C3(H3a), C4(H4), C5(H5), C6(H6), C8(H8), C9(H9), C10(H10), C12(H12),
 C1(H1), C15(H15), C16(H16), C17(H17), C18(H18), C20(H20), C1B(H1B), C23(H23)
5.c Idealised Me refined as rotating group:
 C19(H19a,H19b,H19c), C22(H22a,H22b,H22c), C1C(H1Ca,H1Cb,H1Cc), C1D(H1Da,H1Db,
 H1Dc), C1A(H1Aa,H1Ab,H1Ac), C1I(H1Ia,H1Ib,H1Ic)
;
_smtbx_masks_void_probe_radius 1.2
_smtbx_masks_void_truncation_radius 1.2
_olex2_submission_special_instructions 'No special instructions were received'
_oxdiff_exptl_absorpt_empirical_details
;
Empirical correction (ABSPACK) includes:
- Absorption correction using spherical harmonics
- Frame scaling
;
_oxdiff_exptl_absorpt_empirical_full_max 1.939
_oxdiff_exptl_absorpt_empirical_full_min 0.612

loop_
_space_group_symop_id
_space_group_symop_operation_xyz
1 x,y,z
2 -y+1/2,x,z
3 y,-x+1/2,z
4 x+1/2,-y,-z+1/2
5 -x,y+1/2,-z+1/2
6 -x+1/2,-y+1/2,z
7 y+1/2,x+1/2,-z+1/2
8 -y,-x,-z+1/2
9 -x,-y,-z
10 y-1/2,-x,-z
11 -y,x-1/2,-z
12 -x-1/2,y,z-1/2
13 x,-y-1/2,z-1/2
14 x-1/2,y-1/2,-z
15 -y-1/2,-x-1/2,z-1/2
16 y,x,z-1/2

loop_
_atom_site_label
_atom_site_type_symbol
_atom_site_fract_x
_atom_site_fract_y
_atom_site_fract_z
_atom_site_U_iso_or_equiv
_atom_site_adp_type
_atom_site_occupancy
_atom_site_site_symmetry_order
_atom_site_refinement_flags_posn
_atom_site_refinement_flags_adp
_atom_site_refinement_flags_occupancy
_atom_site_disorder_group
Pd1 Pd 0.25 0.25 0.661388(11) 0.01803(14) Uani 1.000000 4 S T P .
Ru1 Ru 0.25 0.25 0.341625(11) 0.01629(14) Uani 1.000000 4 S T P .
Cl1 Cl 0.25 0.25 0.41586(4) 0.0240(3) Uani 1.000000 4 S T P .
Cl2 Cl 0.25 0.25 0.26747(4) 0.0213(3) Uani 1.000000 4 S T P .
O1 O 0.57532(12) 0.39680(12) 0.59539(6) 0.0327(5) Uani 1.000000 1 . . . .
N1 N 0.35302(12) 0.21251(12) 0.34167(6) 0.0200(5) Uani 1.000000 1 . . . .
N2 N 0.50000(12) 0.28322(13) 0.42888(7) 0.0249(5) Uani 1.000000 1 . . . .
N3 N 0.48694(13) 0.31766(14) 0.58494(7) 0.0278(6) Uani 1.000000 1 . . . .
H3 H 0.46901(13) 0.28796(14) 0.56682(7) 0.0333(7) Uiso 1.000000 1 R . . .
N4 N 0.34872(13) 0.29244(13) 0.66084(7) 0.0233(5) Uani 1.000000 1 . . . .
C2 C 0.47105(15) 0.21428(15) 0.36927(8) 0.0226(6) Uani 1.000000 1 . . . .
C3 C 0.49226(16) 0.16184(17) 0.34189(8) 0.0276(6) Uani 1.000000 1 . . . .
H3a H 0.53961(16) 0.14499(17) 0.34179(8) 0.0331(8) Uiso 1.000000 1 R . . .
C4 C 0.44234(16) 0.13466(16) 0.31465(8) 0.0278(6) Uani 1.000000 1 . . . .
H4 H 0.45512(16) 0.09862(16) 0.29562(8) 0.0334(8) Uiso 1.000000 1 R . . .
C5 C 0.37414(15) 0.16044(15) 0.31547(8) 0.0221(6) Uani 1.000000 1 . . . .
H5 H 0.34042(15) 0.14097(15) 0.29692(8) 0.0265(7) Uiso 1.000000 1 R . . .
C6 C 0.52048(16) 0.24196(15) 0.40035(9) 0.0242(6) Uani 1.000000 1 . . . .
H6 H 0.56890(16) 0.22867(15) 0.39906(9) 0.0290(7) Uiso 1.000000 1 R . . .
C7 C 0.54957(15) 0.30768(15) 0.45846(8) 0.0231(6) Uani 1.000000 1 . . . .
C8 C 0.61983(16) 0.32379(16) 0.44934(9) 0.0277(6) Uani 1.000000 1 . . . .
H8 H 0.63732(16) 0.31765(16) 0.42207(9) 0.0333(7) Uiso 1.000000 1 R . . .
C9 C 0.66388(17) 0.34868(18) 0.48004(10) 0.0327(7) Uani 1.000000 1 . . . .
H9 H 0.71178(17) 0.35938(18) 0.47373(10) 0.0392(9) Uiso 1.000000 1 R . . .
C10 C 0.63922(16) 0.35831(17) 0.52000(10) 0.0285(7) Uani 1.000000 1 . . . .
H10 H 0.67008(16) 0.37545(17) 0.54087(10) 0.0342(8) Uiso 1.000000 1 R . . .
C11 C 0.56895(15) 0.34273(14) 0.52938(8) 0.0223(6) Uani 1.000000 1 . U . .
C12 C 0.52421(15) 0.31859(15) 0.49844(8) 0.0217(6) Uani 1.000000 1 . . . .
H12 H 0.47591(15) 0.30941(15) 0.50453(8) 0.0260(7) Uiso 1.000000 1 R . . .
C13 C 0.54471(14) 0.35500(14) 0.57286(6) 0.0231(6) Uani 1.000000 1 . U . .
C1 C 0.40133(14) 0.23811(14) 0.36807(6) 0.0206(6) Uani 1.000000 1 G . . .
H1 H 0.38737(14) 0.27416(14) 0.38681(6) 0.0247(7) Uiso 1.000000 1 R . . .
C14 C 0.45301(16) 0.32161(16) 0.62327(8) 0.0269(6) Uani 1.000000 1 . . . .
C15 C 0.4822(2) 0.3512(2) 0.65859(10) 0.0460(10) Uani 1.000000 1 . . . .
H15 H 0.5283(2) 0.3711(2) 0.65811(10) 0.0551(12) Uiso 1.000000 1 R . . .
C16 C 0.4427(2) 0.3509(3) 0.69450(11) 0.0562(12) Uani 1.000000 1 . . . .
H16 H 0.4614(2) 0.3713(3) 0.71897(11) 0.0675(14) Uiso 1.000000 1 R . . .
C17 C 0.37610(19) 0.3210(2) 0.69489(10) 0.0429(9) Uani 1.000000 1 . . . .
H17 H 0.34943(19) 0.3208(2) 0.71975(10) 0.0515(11) Uiso 1.000000 1 R . . .
C18 C 0.38534(15) 0.29267(14) 0.62574(8) 0.0231(6) Uani 1.000000 1 . . . .
H18 H 0.36477(15) 0.27254(14) 0.60169(8) 0.0278(7) Uiso 1.000000 1 R . . .
O2 O 0.6596(3) 0.4922(5) 0.37412(19) 0.175(3) Uani 1.000000 1 . . . 1
O3 O 0.6145(2) 0.4704(2) 0.31239(13) 0.0958(13) Uani 1.000000 1 . . . 1
C19 C 0.6674(4) 0.4958(7) 0.2474(2) 0.166(5) Uani 1.000000 1 . . . 1
H19a H 0.671(5) 0.5457(8) 0.2392(5) 0.249(7) Uiso 1.000000 1 GR . . 1
H19b H 0.704(3) 0.469(4) 0.2329(2) 0.249(7) Uiso 1.000000 1 GR . . 1
H19c H 0.621(2) 0.477(5) 0.2401(5) 0.249(7) Uiso 1.000000 1 GR . . 1
C20 C 0.6782(4) 0.4896(6) 0.2926(3) 0.145(4) Uani 1.000000 1 . . . 1
H20 H 0.7219(4) 0.4975(6) 0.3064(3) 0.174(4) Uiso 1.000000 1 R . . 1
C21 C 0.6103(4) 0.4717(4) 0.35332(19) 0.106(2) Uani 1.000000 1 . . . 1
C22 C 0.5413(4) 0.4531(4) 0.3696(2) 0.099(2) Uani 1.000000 1 . . . 1
H22a H 0.5225(13) 0.4124(18) 0.3544(11) 0.149(3) Uiso 1.000000 1 GR . . 1
H22b H 0.5455(6) 0.441(3) 0.3989(5) 0.149(3) Uiso 1.000000 1 GR . . 1
H22c H 0.5091(9) 0.4934(10) 0.3664(15) 0.149(3) Uiso 1.000000 1 GR . . 1
O1A O 0.2724(2) 0.3874(2) 0.53251(11) 0.0536(9) Uani 0.761(4) 1 D . P 1
N6 N 0.3672(12) 0.4285(12) 0.4956(4) 0.0359(13) Uani 0.761(4) 1 D . P 1
C1B C 0.3077(3) 0.3899(3) 0.49975(15) 0.0436(12) Uani 0.761(4) 1 D . P 1
H1B H 0.2917(3) 0.3632(3) 0.47672(15) 0.0523(14) Uiso 0.761(4) 1 R . P 1
C1C C 0.3935(4) 0.4687(3) 0.52947(18) 0.0570(14) Uani 0.761(4) 1 D . P 1
H1Ca H 0.3649(15) 0.4591(18) 0.5541(4) 0.086(2) Uiso 0.761(4) 1 GR . P 1
H1Cb H 0.4428(8) 0.4554(17) 0.5348(9) 0.086(2) Uiso 0.761(4) 1 GR . P 1
H1Cc H 0.391(2) 0.5192(3) 0.5228(6) 0.086(2) Uiso 0.761(4) 1 GR . P 1
C1D C 0.4001(3) 0.4367(3) 0.45511(15) 0.0432(12) Uani 0.761(4) 1 D . P 1
H1Da H 0.3942(16) 0.4856(6) 0.4456(5) 0.0518(15) Uiso 0.761(4) 1 DGR . P 1
H1Db H 0.4507(5) 0.4257(17) 0.4571(3) 0.0518(15) Uiso 0.761(4) 1 DGR . P 1
H1Dc H 0.3777(12) 0.4044(13) 0.4354(3) 0.0518(15) Uiso 0.761(4) 1 DGR . P 1
O1B O 0.3168(6) 0.4402(6) 0.5547(3) 0.0536(9) Uani 0.239(4) 1 D . P 2
N6A N 0.368(4) 0.431(4) 0.4916(14) 0.0359(13) Uani 0.239(4) 1 D . P 2
C1A C 0.3320(11) 0.3699(9) 0.4758(6) 0.0570(14) Uani 0.239(4) 1 D . P 2
H1Aa H 0.287(3) 0.3843(14) 0.464(4) 0.086(2) Uiso 0.239(4) 1 GR . P 2
H1Ab H 0.361(3) 0.347(4) 0.455(3) 0.086(2) Uiso 0.239(4) 1 GR . P 2
H1Ac H 0.324(7) 0.336(3) 0.4983(10) 0.086(2) Uiso 0.239(4) 1 GR . P 2
C1I C 0.4225(10) 0.4616(11) 0.4650(6) 0.0432(12) Uani 0.239(4) 1 D . P 2
H1Ia H 0.452(4) 0.4237(11) 0.454(3) 0.0518(15) Uiso 0.239(4) 1 DGR . P 2
H1Ib H 0.3999(10) 0.488(5) 0.4424(19) 0.0518(15) Uiso 0.239(4) 1 DGR . P 2
H1Ic H 0.452(4) 0.494(4) 0.4812(9) 0.0518(15) Uiso 0.239(4) 1 DGR . P 2
C23 C 0.3589(10) 0.4537(10) 0.5312(5) 0.0436(12) Uani 0.239(4) 1 D . P 2
H23 H 0.3936(10) 0.4863(10) 0.5406(5) 0.0523(14) Uiso 0.239(4) 1 R . P 2

loop_
_atom_site_aniso_label
_atom_site_aniso_U_11
_atom_site_aniso_U_22
_atom_site_aniso_U_33
_atom_site_aniso_U_12
_atom_site_aniso_U_13
_atom_site_aniso_U_23
Pd1 0.01972(17) 0.01972(17) 0.0147(2) -0.000000 -0.000000 0.000000
Ru1 0.01942(17) 0.01942(17) 0.0100(2) -0.000000 -0.000000 0.000000
Cl1 0.0296(5) 0.0296(5) 0.0127(6) -0.000000 -0.000000 0.000000
Cl2 0.0260(4) 0.0260(4) 0.0119(6) -0.000000 -0.000000 0.000000
O1 0.0362(12) 0.0371(12) 0.0248(10) -0.0133(10) 0.0026(9) -0.0073(9)
N1 0.0259(12) 0.0216(12) 0.0125(10) 0.0007(10) 0.0005(8) 0.0009(8)
N2 0.0238(12) 0.0307(13) 0.0203(11) -0.0011(10) -0.0021(9) -0.0005(10)
N3 0.0264(12) 0.0360(14) 0.0209(12) -0.0096(11) 0.0036(9) -0.0090(10)
N4 0.0245(12) 0.0273(12) 0.0182(11) 0.0007(10) 0.0010(9) -0.0018(9)
C2 0.0253(14) 0.0263(14) 0.0163(12) 0.0021(11) -0.0006(10) 0.0022(10)
C3 0.0259(15) 0.0342(16) 0.0226(14) 0.0093(13) -0.0012(11) 0.0001(12)
C4 0.0352(16) 0.0309(15) 0.0173(13) 0.0096(12) -0.0017(12) -0.0034(11)
C5 0.0289(14) 0.0242(13) 0.0130(12) 0.0015(11) -0.0014(11) -0.0005(10)
C6 0.0218(14) 0.0305(15) 0.0203(13) 0.0042(11) -0.0012(11) 0.0017(11)
C7 0.0230(14) 0.0232(14) 0.0231(13) 0.0016(11) -0.0017(11) 0.0002(11)
C8 0.0291(15) 0.0316(15) 0.0225(14) -0.0033(12) 0.0053(12) -0.0027(12)
C9 0.0250(15) 0.0397(18) 0.0333(17) -0.0097(13) 0.0053(13) -0.0029(14)
C10 0.0261(15) 0.0327(16) 0.0268(16) -0.0073(13) -0.0004(12) -0.0022(12)
C11 0.0239(14) 0.0215(13) 0.0216(13) -0.0013(11) 0.0008(11) -0.0008(10)
C12 0.0177(13) 0.0243(14) 0.0230(14) -0.0000(11) -0.0001(10) 0.0001(10)
C13 0.0229(13) 0.0248(14) 0.0214(13) -0.0030(11) -0.0014(11) 0.0002(11)
C1 0.0265(14) 0.0207(13) 0.0145(12) 0.0021(11) -0.0002(11) -0.0002(10)
C14 0.0291(15) 0.0321(15) 0.0195(13) -0.0051(12) 0.0025(11) -0.0021(11)
C15 0.0353(19) 0.077(3) 0.0255(17) -0.0249(18) 0.0025(13) -0.0098(16)
C16 0.049(2) 0.096(3) 0.0234(16) -0.035(2) 0.0059(15) -0.0145(18)
C17 0.0380(18) 0.070(3) 0.0211(15) -0.0204(18) 0.0054(13) -0.0107(15)
C18 0.0257(14) 0.0235(13) 0.0203(13) -0.0011(11) 0.0002(11) -0.0003(11)
O2 0.101(4) 0.304(10) 0.119(4) -0.038(5) -0.015(3) -0.039(5)
O3 0.108(3) 0.101(3) 0.078(3) -0.022(2) -0.019(2) 0.021(2)
C19 0.095(6) 0.314(14) 0.090(5) -0.080(7) -0.029(4) 0.079(6)
C20 0.070(4) 0.227(11) 0.138(7) -0.004(5) 0.030(5) 0.023(7)
C21 0.103(5) 0.150(7) 0.065(4) 0.011(5) -0.032(4) -0.018(4)
C22 0.086(4) 0.099(5) 0.113(5) 0.001(4) -0.010(4) 0.025(4)
O1A 0.063(2) 0.054(2) 0.0442(19) 0.0194(17) 0.0252(17) 0.0145(15)
N6 0.0439(18) 0.033(2) 0.031(3) 0.0053(14) 0.002(3) 0.003(3)
C1B 0.052(3) 0.036(2) 0.042(3) 0.008(2) 0.005(2) 0.0046(19)
C1C 0.082(4) 0.043(3) 0.046(3) 0.001(3) -0.011(3) 0.001(2)
C1D 0.041(3) 0.050(4) 0.038(3) 0.012(2) 0.001(2) 0.005(2)
O1B 0.063(2) 0.054(2) 0.0442(19) 0.0194(17) 0.0252(17) 0.0145(15)
N6A 0.0439(18) 0.033(2) 0.031(3) 0.0053(14) 0.002(3) 0.003(3)
C1A 0.082(4) 0.043(3) 0.046(3) 0.001(3) -0.011(3) 0.001(2)
C1I 0.041(3) 0.050(4) 0.038(3) 0.012(2) 0.001(2) 0.005(2)
C23 0.052(3) 0.036(2) 0.042(3) 0.008(2) 0.005(2) 0.0046(19)

loop_
_atom_type_symbol
_atom_type_scat_dispersion_real
_atom_type_scat_dispersion_imag
_atom_type_scat_Cromer_Mann_a1
_atom_type_scat_Cromer_Mann_a2
_atom_type_scat_Cromer_Mann_a3
_atom_type_scat_Cromer_Mann_a4
_atom_type_scat_Cromer_Mann_b1
_atom_type_scat_Cromer_Mann_b2
_atom_type_scat_Cromer_Mann_b3
_atom_type_scat_Cromer_Mann_b4
_atom_type_scat_Cromer_Mann_c
_atom_type_scat_source
_atom_type_scat_dispersion_source
C 0.01788 0.00908 2.31000 1.02000 1.58860 0.86500 20.84390 10.20750 0.56870 51.65120 0.21560 'International Tables Volume C Table 6.1.1.4 (pp. 500-502)' 'Brennan, Cowan, Rev. Sci. Instrum., 1992, 63, 850'
Cl 0.36457 0.70364 11.46040 7.19640 6.25560 1.64550 0.01040 1.16620 18.51940 47.77840 -9.55740 'International Tables Volume C Table 6.1.1.4 (pp. 500-502)' 'Brennan, Cowan, Rev. Sci. Instrum., 1992, 63, 850'
H 0.00000 0.00000 0.49300 0.32291 0.14019 0.04081 10.51090 26.12570 3.14236 57.79970 0.00304 'International Tables Volume C Table 6.1.1.4 (pp. 500-502)' 'Brennan, Cowan, Rev. Sci. Instrum., 1992, 63, 850'
N 0.03110 0.01806 12.21260 3.13220 2.01250 1.16630 0.00570 9.89330 28.99750 0.58260 -11.52900 'International Tables Volume C Table 6.1.1.4 (pp. 500-502)' 'Brennan, Cowan, Rev. Sci. Instrum., 1992, 63, 850'
O 0.04960 0.03234 3.04850 2.28680 1.54630 0.86700 13.27710 5.70110 0.32390 32.90890 0.25080 'International Tables Volume C Table 6.1.1.4 (pp. 500-502)' 'Brennan, Cowan, Rev. Sci. Instrum., 1992, 63, 850'
Pd 0.14122 3.94099 19.33190 15.50170 5.29537 0.60584 0.69866 7.98929 25.20520 76.89860 5.26593 'International Tables Volume C Table 6.1.1.4 (pp. 500-502)' 'Brennan, Cowan, Rev. Sci. Instrum., 1992, 63, 850'
Ru 0.07671 3.30287 19.26740 12.91820 4.86337 1.56756 0.80852 8.43467 24.79970 94.29280 5.37874 'International Tables Volume C Table 6.1.1.4 (pp. 500-502)' 'Brennan, Cowan, Rev. Sci. Instrum., 1992, 63, 850'

loop_
_geom_angle_atom_site_label_1
_geom_angle_atom_site_label_2
_geom_angle_atom_site_label_3
_geom_angle
_geom_angle_site_symmetry_1
_geom_angle_site_symmetry_3
_geom_angle_publ_flag
N4 Pd1 N4 90.0 . 3 ?
N4 Pd1 N4 90.0 2 6 ?
N4 Pd1 N4 179.00(12) 2 3 ?
N4 Pd1 N4 90.0 6 3 ?
N4 Pd1 N4 179.00(12) 6 . ?
N4 Pd1 N4 90.0 2 . ?
Cl2 Ru1 Cl1 180.0 . . ?
N1 Ru1 Cl1 89.96(6) 6 . ?
N1 Ru1 Cl1 89.96(6) 3 . ?
N1 Ru1 Cl1 89.96(6) . . ?
N1 Ru1 Cl1 89.96(6) 2 . ?
N1 Ru1 Cl2 90.04(6) . . ?
N1 Ru1 Cl2 90.04(6) 6 . ?
N1 Ru1 Cl2 90.04(6) 3 . ?
N1 Ru1 Cl2 90.04(6) 2 . ?
N1 Ru1 N1 90.000(3) 3 6 ?
N1 Ru1 N1 179.92(11) 2 3 ?
N1 Ru1 N1 90.000(3) 3 . ?
N1 Ru1 N1 179.92(11) 6 . ?
N1 Ru1 N1 90.000(3) 2 . ?
N1 Ru1 N1 90.000(3) 2 6 ?
C5 N1 Ru1 121.54(18) . . ?
C1 N1 Ru1 121.12(18) . . ?
C1 N1 C5 117.3(2) . . ?
C7 N2 C6 119.4(2) . . ?
C13 N3 H3 116.69(13) . . ?
C14 N3 H3 116.69(15) . . ?
C14 N3 C13 126.6(2) . . ?
C17 N4 Pd1 120.6(2) . 2 ?
C18 N4 Pd1 119.11(19) . 2 ?
C18 N4 C17 120.2(3) . . ?
C6 C2 C3 120.5(3) . . ?
C1 C2 C3 119.1(2) . . ?
C1 C2 C6 120.4(2) . . ?
H3a C3 C2 120.89(17) . . ?
C4 C3 C2 118.2(3) . . ?
C4 C3 H3a 120.89(17) . . ?
H4 C4 C3 120.26(17) . . ?
C5 C4 C3 119.5(3) . . ?
C5 C4 H4 120.26(16) . . ?
C4 C5 N1 122.9(3) . . ?
H5 C5 N1 118.57(15) . . ?
H5 C5 C4 118.57(16) . . ?
C2 C6 N2 121.5(3) . . ?
H6 C6 N2 119.23(17) . . ?
H6 C6 C2 119.23(16) . . ?
C8 C7 N2 123.9(2) . . ?
C12 C7 N2 116.6(2) . . ?
C12 C7 C8 119.4(3) . . ?
H8 C8 C7 120.11(16) . . ?
C9 C8 C7 119.8(3) . . ?
C9 C8 H8 120.11(17) . . ?
H9 C9 C8 119.53(17) . . ?
C10 C9 C8 120.9(3) . . ?
C10 C9 H9 119.53(18) . . ?
H10 C10 C9 120.14(18) . . ?
C11 C10 C9 119.7(3) . . ?
C11 C10 H10 120.14(17) . . ?
C12 C11 C10 119.5(3) . . ?
C13 C11 C10 117.6(2) . . ?
C13 C11 C12 122.9(2) . . ?
C11 C12 C7 120.6(3) . . ?
H12 C12 C7 119.71(16) . . ?
H12 C12 C11 119.71(16) . . ?
N3 C13 O1 123.0(2) . . ?
C11 C13 O1 121.1(2) . . ?
C11 C13 N3 115.9(2) . . ?
C2 C1 N1 123.0(2) . . ?
H1 C1 N1 118.48(15) . . ?
H1 C1 C2 118.48(14) . . ?
C15 C14 N3 124.8(3) . . ?
C18 C14 N3 116.8(2) . . ?
C18 C14 C15 118.4(3) . . ?
H15 C15 C14 120.73(19) . . ?
C16 C15 C14 118.5(3) . . ?
C16 C15 H15 120.7(2) . . ?
H16 C16 C15 119.9(2) . . ?
C17 C16 C15 120.1(3) . . ?
C17 C16 H16 119.93(19) . . ?
C16 C17 N4 120.8(3) . . ?
H17 C17 N4 119.58(17) . . ?
H17 C17 C16 119.58(19) . . ?
C14 C18 N4 121.8(3) . . ?
H18 C18 N4 119.08(16) . . ?
H18 C18 C14 119.08(16) . . ?
C21 O3 C20 119.9(6) . . ?
H19b C19 H19a 109.5 . . ?
H19c C19 H19a 109.5 . . ?
H19c C19 H19b 109.5 . . ?
C20 C19 H19a 109.5 . . ?
C20 C19 H19b 109.5 . . ?
C20 C19 H19c 109.5 . . ?
C19 C20 O3 110.5(7) . . ?
H20 C20 O3 124.7(4) . . ?
H20 C20 C19 124.7(4) . . ?
O3 C21 O2 120.9(8) . . ?
C22 C21 O2 124.5(7) . . ?
C22 C21 O3 114.3(6) . . ?
H22a C22 C21 109.5 . . ?
H22b C22 C21 109.5 . . ?
H22b C22 H22a 109.5 . . ?
H22c C22 C21 109.5 . . ?
H22c C22 H22a 109.5 . . ?
H22c C22 H22b 109.5 . . ?
C1C N6 C1B 120.3(7) . . ?
C1D N6 C1B 120.2(10) . . ?
C1D N6 C1C 119.1(8) . . ?
N6 C1B O1A 123.3(6) . . ?
H1B C1B O1A 118.4(3) . . ?
H1B C1B N6 118.4(5) . . ?
H1Ca C1C N6 109.5 . . ?
H1Cb C1C N6 109.5 . . ?
H1Cb C1C H1Ca 109.5 . . ?
H1Cc C1C N6 109.5 . . ?
H1Cc C1C H1Ca 109.5 . . ?
H1Cc C1C H1Cb 109.5 . . ?
H1Da C1D N6 109.5 . . ?
H1Db C1D N6 109.5 . . ?
H1Db C1D H1Da 109.5 . . ?
H1Dc C1D N6 109.5 . . ?
H1Dc C1D H1Da 109.5 . . ?
H1Dc C1D H1Db 109.5 . . ?
C1I N6A C1A 116(2) . . ?
C23 N6A C1A 122(2) . . ?
C23 N6A C1I 121(2) . . ?
H1Aa C1A N6A 109.5 . . ?
H1Ab C1A N6A 109.5 . . ?
H1Ab C1A H1Aa 109.5 . . ?
H1Ac C1A N6A 109.5 . . ?
H1Ac C1A H1Aa 109.5 . . ?
H1Ac C1A H1Ab 109.5 . . ?
H1Ia C1I N6A 109.5 . . ?
H1Ib C1I N6A 109.5 . . ?
H1Ib C1I H1Ia 109.5 . . ?
H1Ic C1I N6A 109.5 . . ?
H1Ic C1I H1Ia 109.5 . . ?
H1Ic C1I H1Ib 109.5 . . ?
N6A C23 O1B 131(2) . . ?
H23 C23 O1B 114.7(12) . . ?
H23 C23 N6A 114.7(17) . . ?

loop_
_geom_bond_atom_site_label_1
_geom_bond_atom_site_label_2
_geom_bond_distance
_geom_bond_site_symmetry_2
_geom_bond_publ_flag
Pd1 N4 2.031(2) 3 ?
Pd1 N4 2.031(2) 6 ?
Pd1 N4 2.031(2) 2 ?
Pd1 N4 2.031(2) . ?
Ru1 Cl1 2.4044(13) . ?
Ru1 Cl2 2.4019(12) . ?
Ru1 N1 2.072(2) . ?
Ru1 N1 2.072(2) 6 ?
Ru1 N1 2.072(2) 3 ?
Ru1 N1 2.072(2) 2 ?
O1 C13 1.221(3) . ?
N1 C5 1.359(3) . ?
N1 C1 1.341(3) . ?
N2 C6 1.270(4) . ?
N2 C7 1.418(4) . ?
N3 H3 0.8800 . ?
N3 C13 1.358(4) . ?
N3 C14 1.399(4) . ?
N4 C17 1.332(4) . ?
N4 C18 1.331(3) . ?
C2 C3 1.389(4) . ?
C2 C6 1.470(4) . ?
C2 C1 1.393(4) . ?
C3 H3a 0.9500 . ?
C3 C4 1.390(4) . ?
C4 H4 0.9500 . ?
C4 C5 1.378(4) . ?
C5 H5 0.9500 . ?
C6 H6 0.9500 . ?
C7 C8 1.394(4) . ?
C7 C12 1.396(4) . ?
C8 H8 0.9500 . ?
C8 C9 1.380(4) . ?
C9 H9 0.9500 . ?
C9 C10 1.387(5) . ?
C10 H10 0.9500 . ?
C10 C11 1.394(4) . ?
C11 C12 1.388(4) . ?
C11 C13 1.499(3) . ?
C12 H12 0.9500 . ?
C1 H1 0.9500 . ?
C14 C15 1.387(4) . ?
C14 C18 1.393(4) . ?
C15 H15 0.9500 . ?
C15 C16 1.382(5) . ?
C16 H16 0.9500 . ?
C16 C17 1.380(5) . ?
C17 H17 0.9500 . ?
C18 H18 0.9500 . ?
O2 C21 1.214(8) . ?
O3 C20 1.411(8) . ?
O3 C21 1.328(7) . ?
C19 H19a 0.9800 . ?
C19 H19b 0.9800 . ?
C19 H19c 0.9800 . ?
C19 C20 1.485(11) . ?
C20 H20 0.9500 . ?
C21 C22 1.450(9) . ?
C22 H22a 0.9800 . ?
C22 H22b 0.9800 . ?
C22 H22c 0.9800 . ?
O1A C1B 1.254(6) . ?
N6 C1B 1.347(13) . ?
N6 C1C 1.424(12) . ?
N6 C1D 1.460(9) . ?
C1B H1B 0.9500 . ?
C1C H1Ca 0.9800 . ?
C1C H1Cb 0.9800 . ?
C1C H1Cc 0.9800 . ?
C1D H1Da 0.9800 . ?
C1D H1Db 0.9800 . ?
C1D H1Dc 0.9800 . ?
O1B C23 1.129(18) . ?
N6A C1A 1.43(3) . ?
N6A C1I 1.46(3) . ?
N6A C23 1.36(3) . ?
C1A H1Aa 0.9800 . ?
C1A H1Ab 0.9800 . ?
C1A H1Ac 0.9800 . ?
C1I H1Ia 0.9800 . ?
C1I H1Ib 0.9800 . ?
C1I H1Ic 0.9800 . ?
C23 H23 0.9500 . ?

loop_
_geom_torsion_atom_site_label_1
_geom_torsion_atom_site_label_2
_geom_torsion_atom_site_label_3
_geom_torsion_atom_site_label_4
_geom_torsion
_geom_torsion_site_symmetry_1
_geom_torsion_site_symmetry_2
_geom_torsion_site_symmetry_3
_geom_torsion_site_symmetry_4
_geom_torsion_publ_flag
Pd1 N4 C17 C16 -179.0(3) 2 . . . ?
Pd1 N4 C17 C16 -179.0(3) 6 . . . ?
Pd1 N4 C17 C16 -179.0(3) 3 . . . ?
Pd1 N4 C17 C16 -179.0(3) . . . . ?
Pd1 N4 C18 C14 179.4(2) 3 . . . ?
Pd1 N4 C18 C14 179.4(2) 2 . . . ?
Pd1 N4 C18 C14 179.4(2) . . . . ?
Pd1 N4 C18 C14 179.4(2) 6 . . . ?
Ru1 N1 C5 C4 179.7(2) . . . . ?
Ru1 N1 C5 C4 179.7(2) 3 . . . ?
Ru1 N1 C5 C4 179.7(2) 2 . . . ?
Ru1 N1 C5 C4 179.7(2) 6 . . . ?
Ru1 N1 C1 C2 179.76(19) . . . . ?
Ru1 N1 C1 C2 179.76(19) 3 . . . ?
Ru1 N1 C1 C2 179.76(19) 6 . . . ?
Ru1 N1 C1 C2 179.76(19) 2 . . . ?
O1 C13 N3 C14 1.5(4) . . . . ?
O1 C13 C11 C10 23.2(3) . . . . ?
O1 C13 C11 C12 -155.1(3) . . . . ?
N1 C5 C4 C3 0.8(3) . . . . ?
N1 C1 C2 C3 0.3(3) . . . . ?
N1 C1 C2 C6 -176.9(3) . . . . ?
N2 C6 C2 C3 -171.1(3) . . . . ?
N2 C6 C2 C1 6.1(3) . . . . ?
N2 C7 C8 C9 178.7(3) . . . . ?
N2 C7 C12 C11 -179.8(2) . . . . ?
N3 C13 C11 C10 -157.5(3) . . . . ?
N3 C13 C11 C12 24.2(3) . . . . ?
N3 C14 C15 C16 -179.5(4) . . . . ?
N3 C14 C18 N4 178.8(2) . . . . ?
N4 C17 C16 C15 -0.4(5) . . . . ?
N4 C18 C14 C15 -0.4(4) . . . . ?
C2 C3 C4 C5 0.3(3) . . . . ?
C7 C8 C9 C10 -0.3(4) . . . . ?
C7 C12 C11 C10 2.1(3) . . . . ?
C7 C12 C11 C13 -179.7(3) . . . . ?
C8 C9 C10 C11 -0.0(4) . . . . ?
C9 C10 C11 C12 -0.8(4) . . . . ?
C9 C10 C11 C13 -179.2(3) . . . . ?
C14 C15 C16 C17 0.7(5) . . . . ?
O2 C21 O3 C20 3.5(11) . . . . ?
O1A C1B N6 C1C 0.7(7) . . . . ?
O1A C1B N6 C1D -171.6(16) . . . . ?
O1B C23 N6A C1A -16(3) . . . . ?
O1B C23 N6A C1I 173(6) . . . . ?

loop_
_restr_equal_distance_atom_site_label_1
_restr_equal_distance_atom_site_label_2
_restr_equal_distance_site_symmetry_2
_restr_equal_distance_class_id
O1A C1B 1 7
N6 O1A 1 13
N6 C1B 1 1
N6 C1C 1 2
N6 C1D 1 4
N6 H1Da 1 17
N6 H1Db 1 14
N6 H1Dc 1 16
C1B C1C 1 6
C1B C1D 1 9
C1C C1D 1 3
C1D H1Da 1 11
C1D H1Db 1 8
C1D H1Dc 1 10
H1Db H1Da 1 5
H1Db H1Dc 1 12
H1Dc H1Da 1 15
O1B C23 1 7
N6A O1B 1 13
N6A C1A 1 2
N6A C1I 1 4
N6A H1Ia 1 17
N6A H1Ib 1 14
N6A H1Ic 1 16
N6A C23 1 1
C1A C1I 1 3
C1I H1Ia 1 11
C1I H1Ib 1 8
C1I H1Ic 1 10
H1Ib H1Ia 1 5
H1Ib H1Ic 1 12
H1Ic H1Ia 1 15
C23 C1A 1 6
C23 C1I 1 9

loop_
_restr_equal_distance_class_class_id
_restr_equal_distance_class_target_weight_param
_restr_equal_distance_class_average
_restr_equal_distance_class_esd
_restr_equal_distance_class_diff_max
1 0.0200 1.3555 0.0084 0.0084
2 0.0200 1.4286 0.0043 0.0043
3 0.0400 2.4728 0.0134 0.0134
4 0.0200 1.4611 0.0009 0.0009
5 0.0400 1.6003 0.0000 0.0000
6 0.0400 2.4249 0.0213 0.0213
7 0.0200 1.1916 0.0627 0.0627
8 0.0200 0.9800 0.0000 0.0000
9 0.0400 2.4482 0.0137 0.0137
10 0.0200 0.9800 0.0000 0.0000
11 0.0200 0.9800 0.0000 0.0000
12 0.0400 1.6003 0.0000 0.0000
13 0.0400 2.2783 0.0113 0.0113
14 0.0400 2.0124 0.0008 0.0008
15 0.0400 1.6003 0.0000 0.0000
16 0.0400 2.0124 0.0008 0.0008
17 0.0400 2.0124 0.0008 0.0008

loop_
_restr_U_similar_atom_site_label_1
_restr_U_similar_atom_site_label_2
_restr_U_similar_weight_param
C11 C13 0.0400

loop_
_smtbx_masks_void_nr
_smtbx_masks_void_average_x
_smtbx_masks_void_average_y
_smtbx_masks_void_average_z
_smtbx_masks_void_volume
_smtbx_masks_void_count_electrons
_smtbx_masks_void_content
1 0.250 -0.250 0.250 509.3 183.6 '4 BF4'
2 -0.250 0.250 0.750 509.3 184.4 '4 BF4'
3 -0.250 0.250 0.250 509.3 184.6 '4 BF4'
4 0.250 0.750 0.750 509.3 183.4 '4 BF4'
5 0.250 0.250 0.062 9.2 10.3 '1 water'
6 0.250 0.250 0.562 9.2 10.5 '1 water'
7 0.750 0.750 0.438 9.2 9.5 '1 water'
8 0.750 0.750 0.938 9.2 9.6 '1 water'
